data_4030412
loop_
_publ_author_name
'Olbrich, Martin'
'Mayer, Peter'
'Trauner, Dirk'

_publ_section_title
;
 Synthetic Studies toward Polytwistane Hydrocarbon Nanorods.
;
_journal_issue 4
_journal_name_full 'The Journal of organic chemistry'
_journal_page_first 2042
_journal_page_last 2055
_journal_paper_doi 10.1021/jo502618g
_journal_volume 80
_journal_year 2015
_chemical_formula_moiety 'C10 H13 I O2'
_chemical_formula_sum 'C10 H13 I O2'
_chemical_formula_weight 292.113
_space_group_IT_number 33
_symmetry_cell_setting orthorhombic
_symmetry_Int_Tables_number 33
_symmetry_space_group_name_Hall 'P 2c -2n'
_symmetry_space_group_name_H-M 'P n a 21'
_atom_sites_solution_hydrogens geom
_atom_sites_solution_primary direct
_atom_sites_solution_secondary difmap
_audit_block_code C10H13IO2_qo046_trauner
_audit_creation_date
;
'Mon Mar 26 09:52:30 2012'
;
_audit_creation_method 'form98_non/compatible with shelxl97-2'
_audit_update_record 26-Mar-12
_cell_angle_alpha 90.00
_cell_angle_beta 90.00
_cell_angle_gamma 90.00
_cell_formula_units_Z 8
_cell_length_a 10.1335(3)
_cell_length_b 6.3717(3)
_cell_length_c 31.1401(10)
_cell_measurement_reflns_used 6603
_cell_measurement_temperature 173(2)
_cell_measurement_theta_max 32.3199
_cell_measurement_theta_min 4.2213
_cell_volume 2010.64(13)
_computing_cell_refinement
;
CrysAlisPro, Agilent Technologies,
Version 1.171.35.11 (release 16-05-2011 CrysAlis171 .NET)
(compiled May 16 2011,17:55:39)
;
_computing_data_collection
;
CrysAlisPro, Agilent Technologies,
Version 1.171.35.11 (release 16-05-2011 CrysAlis171 .NET)
(compiled May 16 2011,17:55:39)
;
_computing_data_reduction
;
CrysAlisPro, Agilent Technologies,
Version 1.171.35.11 (release 16-05-2011 CrysAlis171 .NET)
(compiled May 16 2011,17:55:39)
;
_computing_structure_refinement
;
Sheldrick, G. M. (2008).
<i>Acta Cryst.</i> A<b>64</b>, 112--122.
;
_computing_structure_solution
;
A. Altomare, M. C. Burla, M. Camalli, G. L. Cascarano, C. Giacovazzo, A.
Guagliardi, A. G. G. Moliterni, G. Polidori, R. Spagna: SIR97: a new tool for
crystal structure determination and refinement; J. Appl. Crystallogr. 1999,
32, 115-119.
;
_diffrn_ambient_temperature 173(2)
_diffrn_detector_area_resol_mean 15.9809
_diffrn_measured_fraction_theta_full 0.997
_diffrn_measured_fraction_theta_max 0.997
_diffrn_measurement_details
;
  1 omega  -99.00  -59.00   1.0000    2.0000
omega____ theta____ kappa____ phi______ frames
    -      -28.6994  143.0000  -40.0000 40

  2 omega   41.00  110.00   1.0000    2.0000
omega____ theta____ kappa____ phi______ frames
    -       29.7932  179.0000  -30.0000 69

  3 omega    6.00  101.00   1.0000    2.0000
omega____ theta____ kappa____ phi______ frames
    -       29.7932   38.0000   90.0000 95

  4 omega    3.00   97.00   1.0000    2.0000
omega____ theta____ kappa____ phi______ frames
    -       29.7932   77.0000  150.0000 94

  5 omega  -33.00   54.00   1.0000    2.0000
omega____ theta____ kappa____ phi______ frames
    -       29.7932  -38.0000  -90.0000 87

;
_diffrn_measurement_device 'CCD camera on \k-goniostat'
_diffrn_measurement_device_type 'Oxford XCalibur'
_diffrn_measurement_method '\w scans'
_diffrn_orient_matrix_UB_11 0.0559433000
_diffrn_orient_matrix_UB_12 -0.0522907000
_diffrn_orient_matrix_UB_13 0.0084911000
_diffrn_orient_matrix_UB_21 -0.0205873000
_diffrn_orient_matrix_UB_22 0.0260250000
_diffrn_orient_matrix_UB_23 0.0211366000
_diffrn_orient_matrix_UB_31 -0.0366190000
_diffrn_orient_matrix_UB_32 -0.0947341000
_diffrn_orient_matrix_UB_33 0.0011250000
_diffrn_radiation_collimation '0.5 mm collimator'
_diffrn_radiation_monochromator graphite
_diffrn_radiation_source 'fine-focus sealed tube'
_diffrn_radiation_type MoK\a
_diffrn_radiation_wavelength 0.71073
_diffrn_reflns_av_R_equivalents 0.0264
_diffrn_reflns_av_sigmaI/netI 0.0278
_diffrn_reflns_limit_h_max 14
_diffrn_reflns_limit_h_min -14
_diffrn_reflns_limit_k_max 9
_diffrn_reflns_limit_k_min -9
_diffrn_reflns_limit_l_max 33
_diffrn_reflns_limit_l_min -45
_diffrn_reflns_number 15806
_diffrn_reflns_theta_full 29.99
_diffrn_reflns_theta_max 29.99
_diffrn_reflns_theta_min 4.23
_diffrn_source_current 40_mA
_diffrn_source_power 2.00_kW
_diffrn_source_type 'Spellman generator'
_diffrn_source_voltage 50_kV
_exptl_absorpt_coefficient_mu 3.150
_exptl_absorpt_correction_T_max 1.00000
_exptl_absorpt_correction_T_min 0.84938
_exptl_absorpt_correction_type multi-scan
_exptl_absorpt_process_details
;
CrysAlisPro, Agilent Technologies,
Version 1.171.35.11 (release 16-05-2011 CrysAlis171 .NET)
(compiled May 16 2011,17:55:39)
Empirical absorption correction using spherical harmonics,
 implemented in SCALE3 ABSPACK scaling algorithm.
;
_exptl_crystal_colour colourless
_exptl_crystal_density_diffrn 1.93002(12)
_exptl_crystal_density_method 'not measured'
_exptl_crystal_description block
_exptl_crystal_F_000 1136
_exptl_crystal_size_max 0.40
_exptl_crystal_size_mid 0.30
_exptl_crystal_size_min 0.25
_refine_diff_density_max 0.955
_refine_diff_density_min -1.236
_refine_diff_density_rms 0.100
_refine_ls_abs_structure_details 'Flack H D (1983), Acta Cryst. A39, 876-881'
_refine_ls_abs_structure_Flack 0.00(2)
_refine_ls_extinction_method none
_refine_ls_goodness_of_fit_ref 1.085
_refine_ls_hydrogen_treatment constr
_refine_ls_matrix_type full
_refine_ls_number_parameters 235
_refine_ls_number_reflns 4807
_refine_ls_number_restraints 1
_refine_ls_restrained_S_all 1.085
_refine_ls_R_factor_all 0.0311
_refine_ls_R_factor_gt 0.0269
_refine_ls_shift/su_max 0.001
_refine_ls_shift/su_mean 0.000
_refine_ls_structure_factor_coef Fsqd
_refine_ls_weighting_details 'calc w=1/[\s^2^(Fo^2^)+(0.0185P)^2^+2.9678P] where P=(Fo^2^+2Fc^2^)/3'
_refine_ls_weighting_scheme calc
_refine_ls_wR_factor_gt 0.0566
_refine_ls_wR_factor_ref 0.0588
_reflns_number_gt 4453
_reflns_number_total 4807
_reflns_threshold_expression >2sigma(I)
_cod_data_source_file jo502618g_si_002.cif
_cod_data_source_block compoundS10
_cod_depositor_comments 'Adding full bibliography for 4030407--4030418.cif.'
_cod_database_code 4030412

loop_
_symmetry_equiv_pos_as_xyz
'x, y, z'
'-x, -y, z+1/2'
'-x+1/2, y+1/2, z+1/2'
'x+1/2, -y+1/2, z'

loop_
_atom_site_label
_atom_site_type_symbol
_atom_site_fract_x
_atom_site_fract_y
_atom_site_fract_z
_atom_site_U_iso_or_equiv
_atom_site_adp_type
_atom_site_occupancy
_atom_site_symmetry_multiplicity
_atom_site_calc_flag
_atom_site_refinement_flags
I1 I 0.12726(2) 0.89137(4) 0.468315(8) 0.02351(7) Uani 1 1 d .
I2 I 0.15105(2) 1.10237(4) 0.886310(9) 0.02481(7) Uani 1 1 d .
O1 O 0.4103(3) 0.8711(4) 0.57082(11) 0.0230(6) Uani 1 1 d .
O2 O 0.5388(3) 0.8394(6) 0.62704(12) 0.0372(8) Uani 1 1 d .
O3 O -0.1146(3) 1.1191(5) 0.77942(10) 0.0225(6) Uani 1 1 d .
O4 O -0.2375(3) 1.1570(6) 0.72173(13) 0.0389(9) Uani 1 1 d .
C1 C -0.0219(4) 1.0543(7) 0.84589(13) 0.0187(8) Uani 1 1 d .
H1 H -0.0898 1.1602 0.8545 0.022 Uiso 1 1 calc R
C2 C 0.0158(4) 1.0979(6) 0.79959(14) 0.0170(7) Uani 1 1 d .
H2 H 0.0630 1.2356 0.7980 0.020 Uiso 1 1 calc R
C3 C 0.1035(4) 0.9268(7) 0.78009(15) 0.0191(8) Uani 1 1 d .
H3 H 0.1999 0.9577 0.7830 0.023 Uiso 1 1 calc R
C4 C 0.0673(4) 0.6978(6) 0.79305(14) 0.0191(8) Uani 1 1 d .
H4 H 0.1477 0.6080 0.7901 0.023 Uiso 1 1 calc R
C5 C 0.0072(4) 0.6606(7) 0.83712(16) 0.0250(9) Uani 1 1 d .
H5A H 0.0792 0.6425 0.8583 0.030 Uiso 1 1 calc R
H5B H -0.0444 0.5287 0.8364 0.030 Uiso 1 1 calc R
C6 C -0.0820(4) 0.8385(7) 0.85176(14) 0.0212(8) Uani 1 1 d .
H6A H -0.1657 0.8316 0.8354 0.025 Uiso 1 1 calc R
H6B H -0.1033 0.8182 0.8825 0.025 Uiso 1 1 calc R
C7 C -0.0145(5) 0.6816(7) 0.75111(15) 0.0256(9) Uani 1 1 d .
H7A H -0.1100 0.7073 0.7552 0.031 Uiso 1 1 calc R
H7B H 0.0008 0.5504 0.7348 0.031 Uiso 1 1 calc R
C8 C 0.0619(4) 0.8735(7) 0.73324(15) 0.0234(9) Uani 1 1 d .
H8 H 0.1397 0.8274 0.7159 0.028 Uiso 1 1 calc R
C9 C -0.0136(4) 1.0457(7) 0.71031(15) 0.0259(9) Uani 1 1 d .
H9A H 0.0455 1.1672 0.7054 0.031 Uiso 1 1 calc R
H9B H -0.0436 0.9938 0.6820 0.031 Uiso 1 1 calc R
C10 C -0.1298(4) 1.1135(7) 0.73603(15) 0.0243(9) Uani 1 1 d .
C11 C 0.3085(4) 0.9265(6) 0.50484(13) 0.0180(8) Uani 1 1 d .
H11 H 0.3716 0.8150 0.4954 0.022 Uiso 1 1 calc R
C12 C 0.2765(4) 0.8906(6) 0.55227(15) 0.0177(8) Uani 1 1 d .
H12 H 0.2290 0.7539 0.5555 0.021 Uiso 1 1 calc R
C13 C 0.1928(4) 1.0653(6) 0.57155(14) 0.0179(7) Uani 1 1 d .
H13 H 0.0959 1.0364 0.5698 0.021 Uiso 1 1 calc R
C14 C 0.2297(4) 1.2924(7) 0.55713(15) 0.0219(8) Uani 1 1 d .
H14 H 0.1501 1.3840 0.5601 0.026 Uiso 1 1 calc R
C15 C 0.2883(5) 1.3235(7) 0.51236(16) 0.0253(9) Uani 1 1 d .
H15A H 0.3433 1.4519 0.5125 0.030 Uiso 1 1 calc R
H15B H 0.2155 1.3456 0.4917 0.030 Uiso 1 1 calc R
C16 C 0.3725(4) 1.1388(7) 0.49707(15) 0.0234(9) Uani 1 1 d .
H16A H 0.3898 1.1549 0.4660 0.028 Uiso 1 1 calc R
H16B H 0.4585 1.1428 0.5121 0.028 Uiso 1 1 calc R
C17 C 0.3144(4) 1.3135(7) 0.59822(15) 0.0251(9) Uani 1 1 d .
H17A H 0.3001 1.4464 0.6140 0.030 Uiso 1 1 calc R
H17B H 0.4096 1.2872 0.5936 0.030 Uiso 1 1 calc R
C18 C 0.2388(4) 1.1234(7) 0.61735(15) 0.0224(8) Uani 1 1 d .
H18 H 0.1625 1.1722 0.6351 0.027 Uiso 1 1 calc R
C19 C 0.3154(4) 0.9515(7) 0.64085(15) 0.0260(9) Uani 1 1 d .
H19A H 0.3478 1.0058 0.6687 0.031 Uiso 1 1 calc R
H19B H 0.2566 0.8308 0.6466 0.031 Uiso 1 1 calc R
C20 C 0.4303(4) 0.8816(6) 0.61378(15) 0.0230(9) Uani 1 1 d .

loop_
_atom_site_aniso_label
_atom_site_aniso_U_11
_atom_site_aniso_U_22
_atom_site_aniso_U_33
_atom_site_aniso_U_23
_atom_site_aniso_U_13
_atom_site_aniso_U_12
I1 0.01789(10) 0.03384(15) 0.01880(14) -0.00196(19) -0.00090(11) 0.00051(9)
I2 0.01946(10) 0.03470(16) 0.02028(14) -0.00361(19) -0.00029(10) -0.00463(10)
O1 0.0182(13) 0.0251(15) 0.0256(17) 0.0015(13) -0.0002(11) 0.0077(11)
O2 0.0308(17) 0.051(2) 0.029(2) 0.0072(17) -0.0090(14) 0.0084(15)
O3 0.0197(14) 0.0288(15) 0.0190(15) 0.0024(12) -0.0020(11) 0.0042(11)
O4 0.0294(18) 0.054(2) 0.033(2) 0.0124(18) -0.0088(15) 0.0058(16)
C1 0.0159(17) 0.025(2) 0.015(2) -0.0039(15) 0.0003(13) -0.0009(14)
C2 0.0196(17) 0.0141(17) 0.017(2) 0.0005(15) -0.0012(14) -0.0030(14)
C3 0.0145(17) 0.023(2) 0.020(2) -0.0038(16) 0.0026(14) 0.0008(14)
C4 0.0226(18) 0.0134(17) 0.021(2) -0.0030(15) -0.0012(15) 0.0015(14)
C5 0.029(2) 0.0193(19) 0.027(2) 0.0036(17) -0.0012(17) -0.0013(16)
C6 0.0197(18) 0.026(2) 0.018(2) -0.0008(17) 0.0027(15) -0.0035(15)
C7 0.030(2) 0.023(2) 0.024(2) -0.0083(18) -0.0015(17) -0.0030(17)
C8 0.023(2) 0.029(2) 0.019(2) -0.0069(17) 0.0017(16) 0.0006(16)
C9 0.029(2) 0.031(2) 0.018(2) 0.0002(18) 0.0001(16) -0.0025(18)
C10 0.026(2) 0.026(2) 0.020(2) 0.0063(17) -0.0026(16) -0.0010(17)
C11 0.0139(17) 0.0244(19) 0.0157(19) 0.0007(15) 0.0023(13) 0.0052(14)
C12 0.0168(17) 0.0182(18) 0.0181(19) 0.0005(15) -0.0002(15) 0.0003(14)
C13 0.0139(16) 0.0210(19) 0.019(2) 0.0009(16) 0.0016(14) -0.0008(14)
C14 0.0211(18) 0.0186(19) 0.026(2) -0.0018(17) 0.0005(15) 0.0031(15)
C15 0.030(2) 0.0189(19) 0.027(2) 0.0082(18) 0.0021(18) -0.0042(17)
C16 0.0211(19) 0.028(2) 0.021(2) 0.0044(17) 0.0051(16) -0.0021(17)
C17 0.030(2) 0.0173(19) 0.028(2) -0.0018(17) -0.0057(18) -0.0033(17)
C18 0.0222(19) 0.028(2) 0.017(2) -0.0057(17) 0.0023(15) -0.0013(16)
C19 0.032(2) 0.029(2) 0.017(2) 0.0014(17) -0.0011(16) -0.0041(18)
C20 0.0231(19) 0.022(2) 0.024(2) 0.0062(17) -0.0026(16) 0.0011(15)

loop_
_atom_type_symbol
_atom_type_description
_atom_type_scat_dispersion_real
_atom_type_scat_dispersion_imag
_atom_type_scat_source
C C 0.0033 0.0016 'International Tables Vol C Tables 4.2.6.8 and 6.1.1.4'
H H 0.0000 0.0000 'International Tables Vol C Tables 4.2.6.8 and 6.1.1.4'
O O 0.0106 0.0060 'International Tables Vol C Tables 4.2.6.8 and 6.1.1.4'
I I -0.4742 1.8119 'International Tables Vol C Tables 4.2.6.8 and 6.1.1.4'

loop_
_geom_angle_atom_site_label_1
_geom_angle_atom_site_label_2
_geom_angle_atom_site_label_3
_geom_angle
C20 O1 C12 121.2(3)
C10 O3 C2 121.6(3)
C6 C1 C2 112.5(3)
C6 C1 I2 112.4(3)
C2 C1 I2 108.7(2)
C6 C1 H1 107.7
C2 C1 H1 107.7
I2 C1 H1 107.7
O3 C2 C1 101.3(3)
O3 C2 C3 114.7(3)
C1 C2 C3 113.1(3)
O3 C2 H2 109.1
C1 C2 H2 109.1
C3 C2 H2 109.1
C2 C3 C8 111.7(3)
C2 C3 C4 115.3(3)
C8 C3 C4 88.5(3)
C2 C3 H3 113.0
C8 C3 H3 113.0
C4 C3 H3 113.0
C5 C4 C7 122.4(4)
C5 C4 C3 118.3(3)
C7 C4 C3 88.3(3)
C5 C4 H4 108.7
C7 C4 H4 108.7
C3 C4 H4 108.7
C4 C5 C6 113.1(4)
C4 C5 H5A 109.0
C6 C5 H5A 109.0
C4 C5 H5B 109.0
C6 C5 H5B 109.0
H5A C5 H5B 107.8
C1 C6 C5 113.7(4)
C1 C6 H6A 108.8
C5 C6 H6A 108.8
C1 C6 H6B 108.8
C5 C6 H6B 108.8
H6A C6 H6B 107.7
C4 C7 C8 89.0(3)
C4 C7 H7A 113.8
C8 C7 H7A 113.8
C4 C7 H7B 113.8
C8 C7 H7B 113.8
H7A C7 H7B 111.0
C9 C8 C7 119.2(4)
C9 C8 C3 114.9(4)
C7 C8 C3 88.3(3)
C9 C8 H8 110.9
C7 C8 H8 110.9
C3 C8 H8 110.9
C10 C9 C8 110.8(4)
C10 C9 H9A 109.5
C8 C9 H9A 109.5
C10 C9 H9B 109.5
C8 C9 H9B 109.5
H9A C9 H9B 108.1
O4 C10 O3 117.4(4)
O4 C10 C9 125.6(5)
O3 C10 C9 116.9(4)
C16 C11 C12 112.2(3)
C16 C11 I1 111.7(3)
C12 C11 I1 108.1(2)
C16 C11 H11 108.2
C12 C11 H11 108.2
I1 C11 H11 108.2
O1 C12 C13 114.7(3)
O1 C12 C11 101.2(3)
C13 C12 C11 112.9(3)
O1 C12 H12 109.2
C13 C12 H12 109.2
C11 C12 H12 109.2
C12 C13 C18 111.7(3)
C12 C13 C14 115.5(3)
C18 C13 C14 88.4(3)
C12 C13 H13 113.0
C18 C13 H13 113.0
C14 C13 H13 113.0
C15 C14 C17 121.9(4)
C15 C14 C13 118.4(4)
C17 C14 C13 88.6(3)
C15 C14 H14 108.7
C17 C14 H14 108.7
C13 C14 H14 108.7
C14 C15 C16 113.7(4)
C14 C15 H15A 108.8
C16 C15 H15A 108.8
C14 C15 H15B 108.8
C16 C15 H15B 108.8
H15A C15 H15B 107.7
C11 C16 C15 113.4(3)
C11 C16 H16A 108.9
C15 C16 H16A 108.9
C11 C16 H16B 108.9
C15 C16 H16B 108.9
H16A C16 H16B 107.7
C14 C17 C18 88.6(3)
C14 C17 H17A 113.9
C18 C17 H17A 113.9
C14 C17 H17B 113.9
C18 C17 H17B 113.9
H17A C17 H17B 111.1
C19 C18 C13 115.1(3)
C19 C18 C17 119.5(4)
C13 C18 C17 88.9(3)
C19 C18 H18 110.5
C13 C18 H18 110.5
C17 C18 H18 110.5
C20 C19 C18 109.7(4)
C20 C19 H19A 109.7
C18 C19 H19A 109.7
C20 C19 H19B 109.7
C18 C19 H19B 109.7
H19A C19 H19B 108.2
O2 C20 O1 117.6(4)
O2 C20 C19 125.5(4)
O1 C20 C19 116.9(4)

loop_
_geom_bond_atom_site_label_1
_geom_bond_atom_site_label_2
_geom_bond_distance
I1 C11 2.172(4)
I2 C1 2.179(4)
O1 C20 1.355(5)
O1 C12 1.480(5)
O2 C20 1.205(5)
O3 C10 1.360(5)
O3 C2 1.470(5)
O4 C10 1.211(5)
C1 C6 1.515(6)
C1 C2 1.517(6)
C1 H1 1.0000
C2 C3 1.532(6)
C2 H2 1.0000
C3 C8 1.556(6)
C3 C4 1.558(6)
C3 H3 1.0000
C4 C5 1.520(6)
C4 C7 1.550(6)
C4 H4 1.0000
C5 C6 1.520(6)
C5 H5A 0.9900
C5 H5B 0.9900
C6 H6A 0.9900
C6 H6B 0.9900
C7 C8 1.551(6)
C7 H7A 0.9900
C7 H7B 0.9900
C8 C9 1.516(7)
C8 H8 1.0000
C9 C10 1.488(6)
C9 H9A 0.9900
C9 H9B 0.9900
C11 C16 1.519(6)
C11 C12 1.530(6)
C11 H11 1.0000
C12 C13 1.523(6)
C12 H12 1.0000
C13 C18 1.545(6)
C13 C14 1.560(6)
C13 H13 1.0000
C14 C15 1.528(6)
C14 C17 1.546(6)
C14 H14 1.0000
C15 C16 1.529(6)
C15 H15A 0.9900
C15 H15B 0.9900
C16 H16A 0.9900
C16 H16B 0.9900
C17 C18 1.552(6)
C17 H17A 0.9900
C17 H17B 0.9900
C18 C19 1.529(6)
C18 H18 1.0000
C19 C20 1.505(6)
C19 H19A 0.9900
C19 H19B 0.9900

loop_
_geom_torsion_atom_site_label_1
_geom_torsion_atom_site_label_2
_geom_torsion_atom_site_label_3
_geom_torsion_atom_site_label_4
_geom_torsion
C10 O3 C2 C1 -165.2(3)
C10 O3 C2 C3 -43.0(5)
C6 C1 C2 O3 70.6(4)
I2 C1 C2 O3 -164.3(2)
C6 C1 C2 C3 -52.7(4)
I2 C1 C2 C3 72.4(4)
O3 C2 C3 C8 22.7(5)
C1 C2 C3 C8 138.2(4)
O3 C2 C3 C4 -76.4(5)
C1 C2 C3 C4 39.2(5)
C2 C3 C4 C5 -31.1(5)
C8 C3 C4 C5 -144.5(4)
C2 C3 C4 C7 95.3(4)
C8 C3 C4 C7 -18.1(3)
C7 C4 C5 C6 -73.1(5)
C3 C4 C5 C6 34.6(5)
C2 C1 C6 C5 57.7(5)
I2 C1 C6 C5 -65.3(4)
C4 C5 C6 C1 -47.5(5)
C5 C4 C7 C8 141.1(4)
C3 C4 C7 C8 18.1(3)
C4 C7 C8 C9 -135.9(4)
C4 C7 C8 C3 -18.1(3)
C2 C3 C8 C9 23.0(5)
C4 C3 C8 C9 139.7(4)
C2 C3 C8 C7 -98.7(4)
C4 C3 C8 C7 18.1(3)
C7 C8 C9 C10 49.2(5)
C3 C8 C9 C10 -53.6(5)
C2 O3 C10 O4 -171.4(4)
C2 O3 C10 C9 11.1(5)
C8 C9 C10 O4 -140.5(5)
C8 C9 C10 O3 36.8(5)
C20 O1 C12 C13 44.0(5)
C20 O1 C12 C11 165.9(3)
C16 C11 C12 O1 -68.8(4)
I1 C11 C12 O1 167.6(2)
C16 C11 C12 C13 54.3(4)
I1 C11 C12 C13 -69.3(4)
O1 C12 C13 C18 -23.8(5)
C11 C12 C13 C18 -139.1(4)
O1 C12 C13 C14 75.2(5)
C11 C12 C13 C14 -40.1(5)
C12 C13 C14 C15 30.1(5)
C18 C13 C14 C15 143.5(4)
C12 C13 C14 C17 -95.8(4)
C18 C13 C14 C17 17.6(3)
C17 C14 C15 C16 75.4(5)
C13 C14 C15 C16 -32.3(5)
C12 C11 C16 C15 -57.7(5)
I1 C11 C16 C15 63.8(4)
C14 C15 C16 C11 45.8(5)
C15 C14 C17 C18 -140.5(4)
C13 C14 C17 C18 -17.5(3)
C12 C13 C18 C19 -23.0(5)
C14 C13 C18 C19 -139.9(4)
C12 C13 C18 C17 99.4(4)
C14 C13 C18 C17 -17.5(3)
C14 C17 C18 C19 136.1(4)
C14 C17 C18 C13 17.7(3)
C13 C18 C19 C20 54.4(5)
C17 C18 C19 C20 -49.6(5)
C12 O1 C20 O2 171.2(4)
C12 O1 C20 C19 -10.6(5)
C18 C19 C20 O2 140.5(5)
C18 C19 C20 O1 -37.6(5)
